data_7211271
loop_
_publ_author_name
'Wang, Hui'
'Zhao, Xiao Ran'
'Jin, Wei Jun'

_publ_section_title
;
 The C-I&#x00B7;&#x00B7;&#x00B7;X&#x00AF; halogen bonding of
 tetraiodoethylene with halide anions in solution and cocrystals
 investigated by experiment and calculation.
;
_journal_issue 12
_journal_name_full 'Physical chemistry chemical physics : PCCP'
_journal_page_first 4320
_journal_page_last 4328
_journal_paper_doi 10.1039/c3cp43865a
_journal_volume 15
_journal_year 2013
_chemical_formula_sum 'C22 H36 Br I12 N'
_chemical_formula_weight 1917.23
_chemical_name_systematic
;
?
;
_space_group_IT_number 139
_symmetry_cell_setting tetragonal
_symmetry_space_group_name_Hall '-I 4 2'
_symmetry_space_group_name_H-M 'I 4/m m m'
_atom_sites_solution_hydrogens geom
_atom_sites_solution_primary direct
_atom_sites_solution_secondary difmap
_audit_creation_method SHELXL-97
_cell_angle_alpha 90.00
_cell_angle_beta 90.00
_cell_angle_gamma 90.00
_cell_formula_units_Z 4
_cell_length_a 16.0167(7)
_cell_length_b 16.0167(7)
_cell_length_c 17.0905(15)
_cell_measurement_reflns_used 4279
_cell_measurement_temperature 120(2)
_cell_measurement_theta_max 27.46
_cell_measurement_theta_min 2.99
_cell_volume 4384.3(5)
_computing_cell_refinement 'Bruker SMART'
_computing_data_collection 'Bruker SMART'
_computing_data_reduction 'Bruker SAINT'
_computing_molecular_graphics 'Bruker SHELXTL'
_computing_publication_material 'Bruker SHELXTL'
_computing_structure_refinement 'SHELXL-97 (Sheldrick, 1997)'
_computing_structure_solution 'SHELXS-97 (Sheldrick, 1990)'
_diffrn_ambient_temperature 120(2)
_diffrn_measured_fraction_theta_full 0.996
_diffrn_measured_fraction_theta_max 0.996
_diffrn_measurement_device_type 'CCD area detector'
_diffrn_measurement_method 'phi and omega scans'
_diffrn_radiation_monochromator graphite
_diffrn_radiation_source 'fine-focus sealed tube'
_diffrn_radiation_type MoK\a
_diffrn_radiation_wavelength 0.71073
_diffrn_reflns_av_R_equivalents 0.0401
_diffrn_reflns_av_sigmaI/netI 0.0212
_diffrn_reflns_limit_h_max 12
_diffrn_reflns_limit_h_min -19
_diffrn_reflns_limit_k_max 19
_diffrn_reflns_limit_k_min -18
_diffrn_reflns_limit_l_max 20
_diffrn_reflns_limit_l_min -20
_diffrn_reflns_number 10712
_diffrn_reflns_theta_full 25.25
_diffrn_reflns_theta_max 25.25
_diffrn_reflns_theta_min 1.74
_exptl_absorpt_coefficient_mu 9.402
_exptl_absorpt_correction_T_max 0.1374
_exptl_absorpt_correction_T_min 0.0887
_exptl_absorpt_correction_type multi-scan
_exptl_absorpt_process_details SADABS
_exptl_crystal_density_diffrn 2.905
_exptl_crystal_density_method 'not measured'
_exptl_crystal_F_000 3384
_exptl_crystal_size_max 0.50
_exptl_crystal_size_mid 0.38
_exptl_crystal_size_min 0.35
_refine_diff_density_max 1.556
_refine_diff_density_min -5.125
_refine_diff_density_rms 0.313
_refine_ls_extinction_method none
_refine_ls_goodness_of_fit_ref 1.126
_refine_ls_hydrogen_treatment constr
_refine_ls_matrix_type full
_refine_ls_number_parameters 68
_refine_ls_number_reflns 1161
_refine_ls_number_restraints 0
_refine_ls_restrained_S_all 1.126
_refine_ls_R_factor_all 0.0557
_refine_ls_R_factor_gt 0.0513
_refine_ls_shift/su_max 0.000
_refine_ls_shift/su_mean 0.000
_refine_ls_structure_factor_coef Fsqd
_refine_ls_weighting_details 'calc w=1/[\s^2^(Fo^2^)+(0.0594P)^2^+249.5142P] where P=(Fo^2^+2Fc^2^)/3'
_refine_ls_weighting_scheme calc
_refine_ls_wR_factor_gt 0.1363
_refine_ls_wR_factor_ref 0.1406
_reflns_number_gt 1073
_reflns_number_total 1161
_reflns_threshold_expression >2sigma(I)
_cod_data_source_file c3cp43865a_2.txt
_cod_data_source_block 111204d_0m
_cod_depositor_comments
;
The following automatic conversions were performed:

'_symmetry_cell_setting' value 'Tetragonal' changed to 'tetragonal'
according to /home/saulius/struct/CIF-dictionaries/cif_core.dic
dictionary named 'cif_core.dic' version 2.4.2 from
2011-04-26.

'_exptl_absorpt_correction_type' value 'Multi-scan'
changed to 'multi-scan' according to
/home/saulius/struct/CIF-dictionaries/cif_core.dic dictionary named
'cif_core.dic' version 2.4.2 from 2011-04-26.

Automatic conversion script
Id: cif_fix_values 1891 2012-01-12 08:04:46Z andrius 
;
_cod_original_sg_symbol_H-M I4/mmm
_cod_database_code 7211271

loop_
_symmetry_equiv_pos_as_xyz
'x, y, z'
'-x, -y, z'
'-y, x, z'
'y, -x, z'
'-x, y, -z'
'x, -y, -z'
'y, x, -z'
'-y, -x, -z'
'x+1/2, y+1/2, z+1/2'
'-x+1/2, -y+1/2, z+1/2'
'-y+1/2, x+1/2, z+1/2'
'y+1/2, -x+1/2, z+1/2'
'-x+1/2, y+1/2, -z+1/2'
'x+1/2, -y+1/2, -z+1/2'
'y+1/2, x+1/2, -z+1/2'
'-y+1/2, -x+1/2, -z+1/2'
'-x, -y, -z'
'x, y, -z'
'y, -x, -z'
'-y, x, -z'
'x, -y, z'
'-x, y, z'
'-y, -x, z'
'y, x, z'
'-x+1/2, -y+1/2, -z+1/2'
'x+1/2, y+1/2, -z+1/2'
'y+1/2, -x+1/2, -z+1/2'
'-y+1/2, x+1/2, -z+1/2'
'x+1/2, -y+1/2, z+1/2'
'-x+1/2, y+1/2, z+1/2'
'-y+1/2, -x+1/2, z+1/2'
'y+1/2, x+1/2, z+1/2'

loop_
_atom_site_label
_atom_site_type_symbol
_atom_site_fract_x
_atom_site_fract_y
_atom_site_fract_z
_atom_site_U_iso_or_equiv
_atom_site_adp_type
_atom_site_occupancy
_atom_site_symmetry_multiplicity
_atom_site_calc_flag
_atom_site_refinement_flags
Br1 Br 0.0000 0.5000 0.5000 0.0484(10) Uani 1 8 d S
C1 C 0.5000 0.0763(8) 0.1976(9) 0.022(3) Uani 1 2 d S
H1A H 0.4501 0.0739 0.1634 0.027 Uiso 0.50 1 calc PR
H1B H 0.5499 0.0739 0.1634 0.027 Uiso 0.50 1 calc PR
C2 C 0.5000 0.1606(9) 0.2411(10) 0.034(4) Uani 1 2 d S
H2A H 0.4500 0.1641 0.2750 0.041 Uiso 0.50 1 calc PR
H2B H 0.5500 0.1641 0.2750 0.041 Uiso 0.50 1 calc PR
C3 C 0.5000 0.2320(9) 0.1850(11) 0.037(4) Uani 1 2 d S
H3A H 0.4501 0.2276 0.1511 0.044 Uiso 0.50 1 calc PR
H3B H 0.5499 0.2276 0.1511 0.044 Uiso 0.50 1 calc PR
C4 C 0.5000 0.3165(10) 0.2236(11) 0.044(4) Uani 1 2 d S
H4A H 0.5440 0.3184 0.2635 0.066 Uiso 0.50 1 calc PR
H4B H 0.4457 0.3263 0.2483 0.066 Uiso 0.50 1 calc PR
H4C H 0.5104 0.3597 0.1842 0.066 Uiso 0.50 1 calc PR
C5 C 0.540(2) 0.5000 1.0000 0.010(7) Uani 0.50 4 d SP
C6 C 0.7437(11) 0.7814(10) 0.9720(12) 0.020(4) Uani 0.50 1 d P
C7 C 0.970(2) 0.970(2) 1.0000 0.053(16) Uani 0.50 4 d SP
I1 I 0.61130(6) 0.61130(6) 1.0000 0.0317(4) Uani 1 4 d S
I2 I 0.64598(6) 0.87061(6) 1.0000 0.0457(4) Uani 1 2 d S
I3 I 0.76683(5) 0.76683(5) 0.85365(7) 0.0434(4) Uani 1 2 d S
I4 I 1.0000 0.84340(10) 1.0000 0.0721(8) Uani 1 4 d S
N1 N 0.5000 0.0000 0.2500 0.029(6) Uani 1 8 d S

loop_
_atom_site_aniso_label
_atom_site_aniso_U_11
_atom_site_aniso_U_22
_atom_site_aniso_U_33
_atom_site_aniso_U_23
_atom_site_aniso_U_13
_atom_site_aniso_U_12
Br1 0.0310(19) 0.038(2) 0.076(3) 0.000 0.000 0.000
C1 0.018(7) 0.015(7) 0.035(8) 0.006(6) 0.000 0.000
C2 0.043(9) 0.020(7) 0.039(9) 0.004(7) 0.000 0.000
C3 0.041(9) 0.013(7) 0.056(11) 0.002(7) 0.000 0.000
C4 0.053(11) 0.020(8) 0.059(11) 0.004(8) 0.000 0.000
C5 0.009(13) 0.012(14) 0.010(15) 0.000 0.000 0.000
C6 0.015(8) 0.006(7) 0.039(11) 0.000(6) 0.002(6) 0.005(6)
C7 0.016(13) 0.016(13) 0.13(5) 0.000 0.000 0.004(14)
I1 0.0201(5) 0.0201(5) 0.0549(9) 0.000 0.000 -0.0101(5)
I2 0.0104(5) 0.0130(5) 0.1138(11) 0.000 0.000 0.0037(4)
I3 0.0467(5) 0.0467(5) 0.0367(7) 0.0045(4) 0.0045(4) 0.0010(5)
I4 0.0275(9) 0.0140(8) 0.175(3) 0.000 0.000 0.000
N1 0.014(7) 0.014(7) 0.057(18) 0.000 0.000 0.000

loop_
_atom_type_symbol
_atom_type_description
_atom_type_scat_dispersion_real
_atom_type_scat_dispersion_imag
_atom_type_scat_source
C C 0.0033 0.0016 'International Tables Vol C Tables 4.2.6.8 and 6.1.1.4'
H H 0.0000 0.0000 'International Tables Vol C Tables 4.2.6.8 and 6.1.1.4'
N N 0.0061 0.0033 'International Tables Vol C Tables 4.2.6.8 and 6.1.1.4'
Br Br -0.2901 2.4595 'International Tables Vol C Tables 4.2.6.8 and 6.1.1.4'
I I -0.4742 1.8119 'International Tables Vol C Tables 4.2.6.8 and 6.1.1.4'

loop_
_geom_angle_atom_site_label_1
_geom_angle_atom_site_label_2
_geom_angle_atom_site_label_3
_geom_angle
_geom_angle_site_symmetry_1
_geom_angle_site_symmetry_3
N1 C1 C2 114.9(11) . .
N1 C1 H1A 108.5 . .
C2 C1 H1A 108.5 . .
N1 C1 H1B 108.5 . .
C2 C1 H1B 108.5 . .
H1A C1 H1B 107.5 . .
C3 C2 C1 111.2(13) . .
C3 C2 H2A 109.4 . .
C1 C2 H2A 109.4 . .
C3 C2 H2B 109.4 . .
C1 C2 H2B 109.4 . .
H2A C2 H2B 108.0 . .
C2 C3 C4 114.0(15) . .
C2 C3 H3A 108.7 . .
C4 C3 H3A 108.7 . .
C2 C3 H3B 108.7 . .
C4 C3 H3B 108.7 . .
H3A C3 H3B 107.6 . .
C3 C4 H4A 109.5 . .
C3 C4 H4B 109.5 . .
H4A C4 H4B 109.5 . .
C3 C4 H4C 109.5 . .
H4A C4 H4C 109.5 . .
H4B C4 H4C 109.5 . .
C5 C5 C5 90.000(4) 19_567 3_655
C5 C5 C5 45.000(11) 19_567 17_667
C5 C5 C5 45.000(11) 3_655 17_667
C5 C5 I1 167.5(7) 19_567 .
C5 C5 I1 77.5(7) 3_655 .
C5 C5 I1 122.5(7) 17_667 .
C5 C5 I1 77.5(7) 19_567 19_567
C5 C5 I1 167.5(7) 3_655 19_567
C5 C5 I1 122.5(7) 17_667 19_567
I1 C5 I1 114.9(15) . 19_567
C6 C6 C6 90.000(3) 24 18_557
C6 C6 C6 48.3(16) 24 7_557
C6 C6 C6 41.7(16) 18_557 7_557
C6 C6 I3 78.1(5) 24 .
C6 C6 I3 167.8(5) 18_557 .
C6 C6 I3 126.3(19) 7_557 .
C6 C6 I2 167.0(5) 24 .
C6 C6 I2 77.3(5) 18_557 .
C6 C6 I2 119(2) 7_557 .
I3 C6 I2 114.7(8) . .
C7 C7 C7 90.00(7) 19_577 3_755
C7 C7 C7 45.00(3) 19_577 17_777
C7 C7 C7 45.000(13) 3_755 17_777
C7 C7 I4 76.9(11) 19_577 19_577
C7 C7 I4 166.9(11) 3_755 19_577
C7 C7 I4 121.9(11) 17_777 19_577
C7 C7 I4 166.9(11) 19_577 .
C7 C7 I4 76.9(11) 3_755 .
C7 C7 I4 121.9(11) 17_777 .
I4 C7 I4 116(2) 19_577 .
C5 I1 C5 24.9(15) 3_655 .
C6 I2 C6 25.4(10) 18_557 .
C6 I3 C6 23.8(9) 24 .
C7 I4 C7 26(2) 3_755 .
C1 N1 C1 107.5(11) 27 28_545
C1 N1 C1 110.5(6) 27 2_655
C1 N1 C1 110.5(6) 28_545 2_655
C1 N1 C1 110.5(6) 27 .
C1 N1 C1 110.5(6) 28_545 .
C1 N1 C1 107.5(11) 2_655 .

loop_
_geom_bond_atom_site_label_1
_geom_bond_atom_site_label_2
_geom_bond_distance
_geom_bond_site_symmetry_2
C1 N1 1.515(13) .
C1 C2 1.54(2) .
C1 H1A 0.9900 .
C1 H1B 0.9900 .
C2 C3 1.49(2) .
C2 H2A 0.9900 .
C2 H2B 0.9900 .
C3 C4 1.50(2) .
C3 H3A 0.9900 .
C3 H3B 0.9900 .
C4 H4A 0.9800 .
C4 H4B 0.9800 .
C4 H4C 0.9800 .
C5 C5 0.91(5) 19_567
C5 C5 0.91(5) 3_655
C5 C5 1.29(6) 17_667
C5 I1 2.115(17) .
C5 I1 2.115(17) 19_567
C6 C6 0.85(3) 24
C6 C6 0.96(4) 18_557
C6 C6 1.28(4) 7_557
C6 I3 2.07(2) .
C6 I2 2.173(17) .
C7 C7 0.95(6) 19_577
C7 C7 0.95(6) 3_755
C7 C7 1.34(9) 17_777
C7 I4 2.09(2) 19_577
C7 I4 2.09(2) .
I1 C5 2.115(18) 3_655
I2 C6 2.173(17) 18_557
I3 C6 2.07(2) 24
I4 C7 2.09(2) 3_755
N1 C1 1.515(13) 27
N1 C1 1.515(13) 28_545
N1 C1 1.515(13) 2_655
